data_2241507
loop_
_publ_author_name
'Golen, James A.'
'McDonald, Kyle J.'
'Manke, David R.'

_publ_section_title
;
 Crystal structure of 3-(diethylamino)phenol
;
_journal_coeditor_code FF2147
_journal_issue 12
_journal_name_full 'Acta Crystallographica Section E'
_journal_page_first o1075
_journal_paper_doi 10.1107/S2056989015024226
_journal_volume 71
_journal_year 2015
_chemical_formula_iupac 'C10 H15 N O'
_chemical_formula_moiety 'C10 H15 N O'
_chemical_formula_sum 'C10 H15 N O'
_chemical_formula_weight 165.23
_chemical_name_systematic
;
3-(Diethylamino)phenol
;
_space_group_crystal_system orthorhombic
_space_group_IT_number 61
_space_group_name_Hall '-P 2ac 2ab'
_space_group_name_H-M_alt 'P b c a'
_symmetry_space_group_name_Hall '-P 2ac 2ab'
_symmetry_space_group_name_H-M 'P b c a'
_atom_sites_solution_hydrogens mixed
_audit_creation_method
;
Olex2 1.2
(compiled 2015.09.30 svn.r3233 for OlexSys, GUI svn.r5103)
;
_cell_angle_alpha 90
_cell_angle_beta 90
_cell_angle_gamma 90
_cell_formula_units_Z 16
_cell_length_a 14.5166(17)
_cell_length_b 15.9102(18)
_cell_length_c 16.0527(18)
_cell_measurement_reflns_used 8014
_cell_measurement_temperature 120(2)
_cell_measurement_theta_max 68.13
_cell_measurement_theta_min 4.96
_cell_volume 3707.6(7)
_computing_cell_refinement
;
SAINT (Bruker, 2014)
;
_computing_data_collection
;
APEX2 (Bruker, 2014)
;
_computing_data_reduction
;
SAINT (Bruker, 2014)
;
_computing_molecular_graphics
;
<i>OLEX2</i> (Dolomanov <i>et al.</i>,  2009)
;
_computing_publication_material
;
<i>OLEX2</i> (Dolomanov <i>et al.</i>,  2009) and publCIF (Westrip,
2010)
;
_computing_structure_refinement
;
SHELXL2014 (Sheldrick, 2015)
;
_computing_structure_solution
;
SHELXS97 (Sheldrick, 2008)
;
_diffrn_ambient_temperature 119.97
_diffrn_measured_fraction_theta_full 0.999
_diffrn_measured_fraction_theta_max 0.998
_diffrn_measurement_device_type 'Bruker D8 Venture CMOS'
_diffrn_measurement_method '\f and \w scans'
_diffrn_radiation_monochromator 'HELIOS MX'
_diffrn_radiation_type CuK\a
_diffrn_radiation_wavelength 1.54178
_diffrn_reflns_av_R_equivalents 0.0897
_diffrn_reflns_limit_h_max 17
_diffrn_reflns_limit_h_min -17
_diffrn_reflns_limit_k_max 19
_diffrn_reflns_limit_k_min -18
_diffrn_reflns_limit_l_max 19
_diffrn_reflns_limit_l_min -11
_diffrn_reflns_number 21122
_diffrn_reflns_theta_full 68.000
_diffrn_reflns_theta_max 68.368
_diffrn_reflns_theta_min 4.959
_diffrn_standards_number 0
_exptl_absorpt_coefficient_mu 0.598
_exptl_absorpt_correction_T_max 0.7531
_exptl_absorpt_correction_T_min 0.6787
_exptl_absorpt_correction_type multi-scan
_exptl_absorpt_process_details
;
(SADABS; Bruker, 2014)
;
_exptl_crystal_colour colourless
_exptl_crystal_density_diffrn 1.184
_exptl_crystal_description SHARD
_exptl_crystal_F_000 1440
_exptl_crystal_size_max 0.25
_exptl_crystal_size_mid 0.2
_exptl_crystal_size_min 0.1
_refine_diff_density_max 0.186
_refine_diff_density_min -0.203
_refine_ls_extinction_coef 0.0024(2)
_refine_ls_extinction_expression Fc^*^=kFc[1+0.001xFc^2^\l^3^/sin(2\q)]^-1/4^
_refine_ls_extinction_method SHELXL
_refine_ls_goodness_of_fit_ref 1.021
_refine_ls_hydrogen_treatment mixed
_refine_ls_matrix_type full
_refine_ls_number_parameters 228
_refine_ls_number_reflns 3398
_refine_ls_number_restraints 2
_refine_ls_restrained_S_all 1.021
_refine_ls_R_factor_all 0.0603
_refine_ls_R_factor_gt 0.0423
_refine_ls_shift/su_max 0.000
_refine_ls_shift/su_mean 0.000
_refine_ls_structure_factor_coef Fsqd
_refine_ls_weighting_details 'w=1/[\s^2^(Fo^2^)+(0.0402P)^2^+1.2567P] where P=(Fo^2^+2Fc^2^)/3'
_refine_ls_weighting_scheme calc
_refine_ls_wR_factor_gt 0.0972
_refine_ls_wR_factor_ref 0.1069
_reflns_number_gt 2633
_reflns_number_total 3398
_reflns_threshold_expression 'I > 2\s(I)'
_cod_data_source_file ff2147sup1.cif
_cod_data_source_block I
_cod_database_code 2241507
_shelx_space_group_comment
;
The symmetry employed for this shelxl refinement is uniquely defined
by the following loop, which should always be used as a source of
symmetry information in preference to the above space-group names.
They are only intended as comments.
;
_shelx_estimated_absorpt_t_min 0.865
_shelx_estimated_absorpt_t_max 0.943
_shelxl_version_number 2014/6

loop_
_space_group_symop_operation_xyz
'x, y, z'
'-x+1/2, -y, z+1/2'
'-x, y+1/2, -z+1/2'
'x+1/2, -y+1/2, -z'
'-x, -y, -z'
'x-1/2, y, -z-1/2'
'x, -y-1/2, z-1/2'
'-x-1/2, y-1/2, z'

loop_
_atom_site_type_symbol
_atom_site_label
_atom_site_fract_x
_atom_site_fract_y
_atom_site_fract_z
_atom_site_U_iso_or_equiv
_atom_site_adp_type
_atom_site_calc_flag
_atom_site_occupancy
O O1 0.53496(8) 0.52600(7) 0.61994(7) 0.0255(3) Uani d 1
H H1 0.5319(14) 0.5635(10) 0.5812(10) 0.038 Uiso d 1
N N1 0.82785(10) 0.66193(9) 0.66954(9) 0.0271(3) Uani d 1
C C1 0.61885(11) 0.53018(10) 0.66024(10) 0.0209(3) Uani d 1
C C2 0.68001(11) 0.59514(10) 0.64446(10) 0.0211(3) Uani d 1
H H2 0.6639 0.6379 0.6058 0.025 Uiso calc 1
C C3 0.76619(12) 0.59821(9) 0.68541(10) 0.0214(4) Uani d 1
C C4 0.78585(12) 0.53347(10) 0.74327(10) 0.0234(4) Uani d 1
H H4 0.8423 0.5342 0.7732 0.028 Uiso calc 1
C C5 0.72339(12) 0.46927(10) 0.75652(10) 0.0249(4) Uani d 1
H H5 0.7385 0.4260 0.7950 0.030 Uiso calc 1
C C6 0.63954(12) 0.46591(10) 0.71552(10) 0.0250(4) Uani d 1
H H6 0.5976 0.4211 0.7249 0.030 Uiso calc 1
C C7 0.92033(12) 0.66198(11) 0.70474(11) 0.0281(4) Uani d 1
H H7A 0.9631 0.6884 0.6644 0.034 Uiso calc 1
H H7B 0.9405 0.6031 0.7130 0.034 Uiso calc 1
C C8 0.92687(14) 0.70839(12) 0.78718(12) 0.0367(5) Uani d 1
H H8A 0.9910 0.7089 0.8061 0.055 Uiso calc 1
H H8B 0.8885 0.6800 0.8287 0.055 Uiso calc 1
H H8C 0.9053 0.7663 0.7799 0.055 Uiso calc 1
C C9 0.80758(12) 0.72813(10) 0.60980(11) 0.0275(4) Uani d 1
H H9A 0.8460 0.7778 0.6230 0.033 Uiso calc 1
H H9B 0.7422 0.7448 0.6159 0.033 Uiso calc 1
C C10 0.82475(13) 0.70291(11) 0.52001(11) 0.0323(4) Uani d 1
H H10A 0.8167 0.7520 0.4838 0.048 Uiso calc 1
H H10B 0.7809 0.6590 0.5038 0.048 Uiso calc 1
H H10C 0.8877 0.6814 0.5144 0.048 Uiso calc 1
O O1A 0.50614(8) 0.61366(7) 0.47501(7) 0.0254(3) Uani d 1
N N1A 0.63804(10) 0.88712(8) 0.50028(8) 0.0238(3) Uani d 1
C C1A 0.55769(11) 0.67627(9) 0.43824(10) 0.0196(3) Uani d 1
H H1A 0.4968(13) 0.5730(9) 0.4404(10) 0.029 Uiso d 1
C C2A 0.57128(10) 0.74811(9) 0.48544(9) 0.0186(3) Uani d 1
H H2A 0.5458 0.7517 0.5398 0.022 Uiso calc 1
C C3A 0.62260(11) 0.81588(9) 0.45334(9) 0.0188(3) Uani d 1
C C4A 0.65707(11) 0.80848(10) 0.37146(10) 0.0214(4) Uani d 1
H H4A 0.6905 0.8536 0.3473 0.026 Uiso calc 1
C C5A 0.64237(11) 0.73569(10) 0.32641(10) 0.0234(4) Uani d 1
H H5A 0.6669 0.7317 0.2717 0.028 Uiso calc 1
C C6A 0.59298(11) 0.66813(10) 0.35830(10) 0.0228(4) Uani d 1
H H6A 0.5837 0.6184 0.3266 0.027 Uiso calc 1
C C7A 0.68674(12) 0.95955(10) 0.46599(11) 0.0249(4) Uani d 1
H H7AA 0.6678 1.0105 0.4969 0.030 Uiso calc 1
H H7AB 0.6681 0.9671 0.4071 0.030 Uiso calc 1
C C8A 0.79083(12) 0.95156(11) 0.47007(11) 0.0303(4) Uani d 1
H H8AA 0.8192 1.0041 0.4512 0.045 Uiso calc 1
H H8AB 0.8109 0.9053 0.4340 0.045 Uiso calc 1
H H8AC 0.8096 0.9401 0.5276 0.045 Uiso calc 1
C C9A 0.61651(12) 0.89193(10) 0.58880(10) 0.0248(4) Uani d 1
H H9AA 0.6664 0.9230 0.6175 0.030 Uiso calc 1
H H9AB 0.6150 0.8343 0.6120 0.030 Uiso calc 1
C C10A 0.52551(13) 0.93469(12) 0.60712(12) 0.0358(5) Uani d 1
H H10D 0.5179 0.9405 0.6675 0.054 Uiso calc 1
H H10E 0.4750 0.9008 0.5846 0.054 Uiso calc 1
H H10F 0.5248 0.9904 0.5812 0.054 Uiso calc 1

loop_
_atom_site_aniso_label
_atom_site_aniso_U_11
_atom_site_aniso_U_22
_atom_site_aniso_U_33
_atom_site_aniso_U_12
_atom_site_aniso_U_13
_atom_site_aniso_U_23
O1 0.0246(7) 0.0244(6) 0.0276(6) -0.0063(5) -0.0026(5) 0.0020(5)
N1 0.0210(8) 0.0279(7) 0.0323(8) -0.0061(6) -0.0042(6) 0.0053(6)
C1 0.0211(8) 0.0223(7) 0.0194(8) -0.0007(6) 0.0019(6) -0.0043(6)
C2 0.0241(9) 0.0198(7) 0.0195(8) -0.0003(6) 0.0016(6) 0.0001(6)
C3 0.0219(9) 0.0206(8) 0.0216(8) 0.0001(6) 0.0037(6) -0.0036(6)
C4 0.0244(9) 0.0252(8) 0.0207(8) 0.0035(7) -0.0003(6) -0.0032(7)
C5 0.0321(10) 0.0226(8) 0.0201(8) 0.0048(7) 0.0047(7) 0.0007(6)
C6 0.0301(10) 0.0202(8) 0.0246(8) -0.0022(7) 0.0063(7) 0.0005(7)
C7 0.0199(9) 0.0336(9) 0.0309(9) -0.0044(7) 0.0002(7) 0.0002(7)
C8 0.0406(12) 0.0394(10) 0.0300(10) -0.0106(9) -0.0043(8) -0.0004(8)
C9 0.0240(9) 0.0203(8) 0.0381(10) -0.0041(7) -0.0009(7) 0.0027(7)
C10 0.0258(10) 0.0330(9) 0.0379(10) -0.0002(8) 0.0024(8) 0.0072(8)
O1A 0.0278(7) 0.0209(6) 0.0274(6) -0.0078(5) -0.0013(5) 0.0007(5)
N1A 0.0287(8) 0.0206(7) 0.0222(7) -0.0052(6) 0.0038(6) -0.0041(5)
C1A 0.0147(8) 0.0192(7) 0.0249(8) -0.0013(6) -0.0026(6) 0.0033(6)
C2A 0.0155(8) 0.0218(8) 0.0185(8) 0.0015(6) -0.0001(6) 0.0004(6)
C3A 0.0160(8) 0.0192(7) 0.0211(8) 0.0004(6) -0.0022(6) -0.0006(6)
C4A 0.0192(9) 0.0227(8) 0.0223(8) -0.0026(6) 0.0002(6) 0.0015(6)
C5A 0.0218(9) 0.0294(8) 0.0190(8) 0.0006(7) 0.0017(6) -0.0020(7)
C6A 0.0222(9) 0.0220(8) 0.0243(8) 0.0010(6) -0.0034(7) -0.0055(6)
C7A 0.0263(9) 0.0163(7) 0.0319(9) -0.0037(7) 0.0029(7) -0.0027(6)
C8A 0.0281(10) 0.0327(9) 0.0302(9) -0.0079(7) 0.0018(7) -0.0062(7)
C9A 0.0271(10) 0.0269(8) 0.0202(8) -0.0015(7) -0.0025(7) -0.0050(6)
C10A 0.0320(11) 0.0408(10) 0.0348(10) 0.0041(9) 0.0066(8) -0.0080(8)

loop_
_atom_type_symbol
_atom_type_description
_atom_type_scat_dispersion_real
_atom_type_scat_dispersion_imag
_atom_type_scat_source
C C 0.0181 0.0091 'International Tables Vol C Tables 4.2.6.8 and 6.1.1.4'
H H 0.0000 0.0000 'International Tables Vol C Tables 4.2.6.8 and 6.1.1.4'
N N 0.0311 0.0180 'International Tables Vol C Tables 4.2.6.8 and 6.1.1.4'
O O 0.0492 0.0322 'International Tables Vol C Tables 4.2.6.8 and 6.1.1.4'

loop_
_geom_angle_atom_site_label_1
_geom_angle_atom_site_label_2
_geom_angle_atom_site_label_3
_geom_angle
C1 O1 H1 110.5(14)
C3 N1 C7 121.88(14)
C3 N1 C9 121.59(14)
C9 N1 C7 116.22(14)
O1 C1 C2 121.02(14)
O1 C1 C6 117.09(14)
C2 C1 C6 121.88(15)
C1 C2 H2 119.7
C1 C2 C3 120.50(15)
C3 C2 H2 119.7
N1 C3 C2 120.99(14)
N1 C3 C4 121.75(15)
C2 C3 C4 117.26(15)
C3 C4 H4 119.8
C5 C4 C3 120.41(16)
C5 C4 H4 119.8
C4 C5 H5 118.9
C4 C5 C6 122.14(16)
C6 C5 H5 118.9
C1 C6 H6 121.1
C5 C6 C1 117.77(15)
C5 C6 H6 121.1
N1 C7 H7A 108.9
N1 C7 H7B 108.9
N1 C7 C8 113.32(15)
H7A C7 H7B 107.7
C8 C7 H7A 108.9
C8 C7 H7B 108.9
C7 C8 H8A 109.5
C7 C8 H8B 109.5
C7 C8 H8C 109.5
H8A C8 H8B 109.5
H8A C8 H8C 109.5
H8B C8 H8C 109.5
N1 C9 H9A 108.8
N1 C9 H9B 108.8
N1 C9 C10 113.69(14)
H9A C9 H9B 107.7
C10 C9 H9A 108.8
C10 C9 H9B 108.8
C9 C10 H10A 109.5
C9 C10 H10B 109.5
C9 C10 H10C 109.5
H10A C10 H10B 109.5
H10A C10 H10C 109.5
H10B C10 H10C 109.5
C1A O1A H1A 110.6(13)
C3A N1A C7A 121.42(13)
C3A N1A C9A 122.76(13)
C9A N1A C7A 115.48(13)
O1A C1A C2A 116.05(14)
O1A C1A C6A 121.93(14)
C2A C1A C6A 122.02(14)
C1A C2A H2A 119.8
C1A C2A C3A 120.46(14)
C3A C2A H2A 119.8
N1A C3A C2A 121.02(14)
N1A C3A C4A 121.31(14)
C2A C3A C4A 117.67(14)
C3A C4A H4A 119.9
C5A C4A C3A 120.17(15)
C5A C4A H4A 119.9
C4A C5A H5A 118.8
C4A C5A C6A 122.35(15)
C6A C5A H5A 118.8
C1A C6A C5A 117.31(14)
C1A C6A H6A 121.3
C5A C6A H6A 121.3
N1A C7A H7AA 108.9
N1A C7A H7AB 108.9
N1A C7A C8A 113.57(14)
H7AA C7A H7AB 107.7
C8A C7A H7AA 108.9
C8A C7A H7AB 108.9
C7A C8A H8AA 109.5
C7A C8A H8AB 109.5
C7A C8A H8AC 109.5
H8AA C8A H8AB 109.5
H8AA C8A H8AC 109.5
H8AB C8A H8AC 109.5
N1A C9A H9AA 108.9
N1A C9A H9AB 108.9
N1A C9A C10A 113.58(15)
H9AA C9A H9AB 107.7
C10A C9A H9AA 108.9
C10A C9A H9AB 108.9
C9A C10A H10D 109.5
C9A C10A H10E 109.5
C9A C10A H10F 109.5
H10D C10A H10E 109.5
H10D C10A H10F 109.5
H10E C10A H10F 109.5

loop_
_geom_bond_atom_site_label_1
_geom_bond_atom_site_label_2
_geom_bond_distance
O1 H1 0.863(9)
O1 C1 1.381(2)
N1 C3 1.376(2)
N1 C7 1.457(2)
N1 C9 1.455(2)
C1 C2 1.386(2)
C1 C6 1.387(2)
C2 H2 0.9500
C2 C3 1.414(2)
C3 C4 1.416(2)
C4 H4 0.9500
C4 C5 1.382(2)
C5 H5 0.9500
C5 C6 1.385(2)
C6 H6 0.9500
C7 H7A 0.9900
C7 H7B 0.9900
C7 C8 1.518(2)
C8 H8A 0.9800
C8 H8B 0.9800
C8 H8C 0.9800
C9 H9A 0.9900
C9 H9B 0.9900
C9 C10 1.517(3)
C10 H10A 0.9800
C10 H10B 0.9800
C10 H10C 0.9800
O1A C1A 1.3786(19)
O1A H1A 0.863(9)
N1A C3A 1.379(2)
N1A C7A 1.460(2)
N1A C9A 1.457(2)
C1A C2A 1.385(2)
C1A C6A 1.388(2)
C2A H2A 0.9500
C2A C3A 1.408(2)
C3A C4A 1.411(2)
C4A H4A 0.9500
C4A C5A 1.382(2)
C5A H5A 0.9500
C5A C6A 1.390(2)
C6A H6A 0.9500
C7A H7AA 0.9900
C7A H7AB 0.9900
C7A C8A 1.518(2)
C8A H8AA 0.9800
C8A H8AB 0.9800
C8A H8AC 0.9800
C9A H9AA 0.9900
C9A H9AB 0.9900
C9A C10A 1.515(2)
C10A H10D 0.9800
C10A H10E 0.9800
C10A H10F 0.9800

loop_
_geom_hbond_atom_site_label_D
_geom_hbond_atom_site_label_H
_geom_hbond_atom_site_label_A
_geom_hbond_site_symmetry_A
_geom_hbond_distance_DH
_geom_hbond_distance_HA
_geom_hbond_distance_DA
_geom_hbond_angle_DHA
O1 H1 O1A . 0.863(9) 1.919(12) 2.7445(16) 160(2)
O1A H1A O1 5_666 0.863(9) 1.906(10) 2.7599(16) 169.9(19)

loop_
_geom_torsion_atom_site_label_1
_geom_torsion_atom_site_label_2
_geom_torsion_atom_site_label_3
_geom_torsion_atom_site_label_4
_geom_torsion
O1 C1 C2 C3 -179.26(14)
O1 C1 C6 C5 -179.92(14)
N1 C3 C4 C5 -178.55(15)
C1 C2 C3 N1 179.29(15)
C1 C2 C3 C4 -1.0(2)
C2 C1 C6 C5 1.4(2)
C2 C3 C4 C5 1.7(2)
C3 N1 C7 C8 -92.09(19)
C3 N1 C9 C10 -81.0(2)
C3 C4 C5 C6 -1.0(2)
C4 C5 C6 C1 -0.6(2)
C6 C1 C2 C3 -0.6(2)
C7 N1 C3 C2 -173.91(15)
C7 N1 C3 C4 6.4(2)
C7 N1 C9 C10 92.77(18)
C9 N1 C3 C2 -0.5(2)
C9 N1 C3 C4 179.73(15)
C9 N1 C7 C8 94.20(18)
O1A C1A C2A C3A -179.69(14)
O1A C1A C6A C5A 178.67(14)
N1A C3A C4A C5A 178.57(15)
C1A C2A C3A N1A -178.81(15)
C1A C2A C3A C4A 1.6(2)
C2A C1A C6A C5A -0.6(2)
C2A C3A C4A C5A -1.8(2)
C3A N1A C7A C8A -83.25(19)
C3A N1A C9A C10A -98.73(19)
C3A C4A C5A C6A 0.9(2)
C4A C5A C6A C1A 0.3(2)
C6A C1A C2A C3A -0.4(2)
C7A N1A C3A C2A -176.56(15)
C7A N1A C3A C4A 3.0(2)
C7A N1A C9A C10A 87.86(18)
C9A N1A C3A C2A 10.4(2)
C9A N1A C3A C4A -169.98(15)
C9A N1A C7A C8A 90.25(18)

_cod_database_fobs_code 2241507
